data_7118967
loop_
_publ_author_name
'Dhananjay Dey'
'Subhrajyoti Bhandary'
'Abhishek Sirohiwal'
'Venkatesha R. Hathwar'
'Deepak Chopra'

_publ_section_title
;
 'Conformational lock' via unusual intramolecular C-F^...^O[double bond,
 length as m-dash]C and C-H^...^Cl-C parallel dipoles observed in in situ
 cryocrystallized liquids
;
_journal_name_full Chem.Commun.
_journal_page_first 7225
_journal_volume 52
_journal_year 2016
_chemical_formula_sum 'C7 H3 Cl F2 O'
_chemical_formula_weight 176.54
_chemical_melting_point 262.5
_space_group_crystal_system triclinic
_space_group_IT_number 2
_space_group_name_Hall '-P 1'
_space_group_name_H-M_alt 'P -1'
_symmetry_space_group_name_Hall '-P 1'
_symmetry_space_group_name_H-M 'P -1'
_atom_sites_solution_hydrogens geom
_audit_creation_method SHELXL-2014/7
_audit_update_record
;
2016-04-14 deposited with the CCDC.
2016-04-18 downloaded from the CCDC.
;
_cell_angle_alpha 94.6130(10)
_cell_angle_beta 104.2750(10)
_cell_angle_gamma 115.9060(10)
_cell_formula_units_Z 2
_cell_length_a 6.85900(10)
_cell_length_b 7.20060(10)
_cell_length_c 8.03650(10)
_cell_measurement_reflns_used 6234
_cell_measurement_temperature 140(2)
_cell_measurement_theta_max 30.53
_cell_measurement_theta_min 2.68
_cell_volume 337.850(9)
_computing_cell_refinement 'Bruker SAINT'
_computing_data_collection 'Bruker APEX2'
_computing_data_reduction 'Bruker SAINT'
_computing_molecular_graphics 'PLATON (Spek, 2009) and Mercury (Macrae <i>et al.</i>, 2008)'
_computing_publication_material 'WINGX (Farrugia, 2014) and PLATON'
_computing_structure_refinement 'SHELXL-2014/7 (Sheldrick, 2014)'
_computing_structure_solution 'SIR2014 (Burla <i>et al.</i>, 2014)'
_diffrn_ambient_temperature 140(2)
_diffrn_measured_fraction_theta_full 0.785
_diffrn_measured_fraction_theta_max 0.721
_diffrn_measurement_device_type 'Bruker APEX-II CCD'
_diffrn_measurement_method '\w scans'
_diffrn_radiation_type MoK\a
_diffrn_radiation_wavelength 0.71073
_diffrn_reflns_av_R_equivalents 0.0093
_diffrn_reflns_av_unetI/netI 0.0059
_diffrn_reflns_Laue_measured_fraction_full 0.785
_diffrn_reflns_Laue_measured_fraction_max 0.721
_diffrn_reflns_limit_h_max 9
_diffrn_reflns_limit_h_min -9
_diffrn_reflns_limit_k_max 9
_diffrn_reflns_limit_k_min -9
_diffrn_reflns_limit_l_max 10
_diffrn_reflns_limit_l_min -10
_diffrn_reflns_number 6690
_diffrn_reflns_point_group_measured_fraction_full 0.785
_diffrn_reflns_point_group_measured_fraction_max 0.721
_diffrn_reflns_theta_full 25.242
_diffrn_reflns_theta_max 28.273
_diffrn_reflns_theta_min 2.678
_exptl_absorpt_coefficient_mu 0.530
_exptl_absorpt_correction_T_max 0.853
_exptl_absorpt_correction_T_min 0.853
_exptl_absorpt_correction_type multi-scan
_exptl_absorpt_process_details SADABS
_exptl_crystal_colour colourless
_exptl_crystal_density_diffrn 1.735
_exptl_crystal_description block
_exptl_crystal_F_000 176
_exptl_crystal_size_max 0.300
_exptl_crystal_size_mid 0.300
_exptl_crystal_size_min 0.300
_refine_diff_density_max 0.305
_refine_diff_density_min -0.270
_refine_diff_density_rms 0.056
_refine_ls_extinction_coef .
_refine_ls_extinction_method none
_refine_ls_goodness_of_fit_ref 1.158
_refine_ls_hydrogen_treatment constr
_refine_ls_matrix_type full
_refine_ls_number_parameters 100
_refine_ls_number_reflns 1210
_refine_ls_number_restraints 0
_refine_ls_restrained_S_all 1.158
_refine_ls_R_factor_all 0.0258
_refine_ls_R_factor_gt 0.0254
_refine_ls_shift/su_max 0.000
_refine_ls_shift/su_mean 0.000
_refine_ls_structure_factor_coef Fsqd
_refine_ls_weighting_details 'w=1/[\s^2^(Fo^2^)+(0.0351P)^2^+0.1592P] where P=(Fo^2^+2Fc^2^)/3'
_refine_ls_weighting_scheme calc
_refine_ls_wR_factor_gt 0.0723
_refine_ls_wR_factor_ref 0.0726
_reflns_Friedel_coverage 0.000
_reflns_Friedel_fraction_full .
_reflns_Friedel_fraction_max .
_reflns_number_gt 1190
_reflns_number_total 1210
_reflns_threshold_expression 'I > 2\s(I)'
_cod_data_source_file c6cc02535h2.cif
_cod_data_source_block 23dfbc
_cod_original_cell_volume 337.849(9)
_cod_database_code 7118967
_shelx_shelxl_version_number 2014/7
_shelx_space_group_comment
;
The symmetry employed for this shelxl refinement is uniquely defined
by the following loop, which should always be used as a source of
symmetry information in preference to the above space-group names.
They are only intended as comments.
;
_shelx_estimated_absorpt_t_min 0.857
_shelx_estimated_absorpt_t_max 0.857

loop_
_space_group_symop_operation_xyz
'x, y, z'
'-x, -y, -z'

loop_
_atom_site_label
_atom_site_type_symbol
_atom_site_fract_x
_atom_site_fract_y
_atom_site_fract_z
_atom_site_U_iso_or_equiv
_atom_site_adp_type
_atom_site_occupancy
_atom_site_site_symmetry_order
_atom_site_calc_flag
_atom_site_refinement_flags_posn
_atom_site_refinement_flags_adp
_atom_site_refinement_flags_occupancy
_atom_site_disorder_assembly
_atom_site_disorder_group
Cl1 Cl 0.68906(7) 0.77056(8) 0.93339(4) 0.03450(18) Uani 1 1 d . . . . .
F2 F -0.14086(16) 0.78161(17) 0.37637(11) 0.0258(3) Uani 1 1 d . . . . .
F1 F 0.02139(16) 0.79670(16) 0.71317(11) 0.0239(3) Uani 1 1 d . . . . .
O1 O 0.3104(2) 0.7355(2) 0.96205(14) 0.0347(4) Uani 1 1 d . . . . .
C1 C 0.3324(3) 0.7513(3) 0.67157(15) 0.0151(4) Uani 1 1 d . . . . .
C3 C 0.0521(3) 0.7649(3) 0.43122(17) 0.0173(4) Uani 1 1 d . . . . .
C4 C 0.1579(3) 0.7385(3) 0.31362(16) 0.0185(4) Uani 1 1 d . . . . .
H4 H 0.0980 0.7338 0.1925 0.022 Uiso 1 1 calc R U . . .
C6 C 0.4419(3) 0.7262(3) 0.55236(16) 0.0164(4) Uani 1 1 d . . . . .
H6 H 0.5773 0.7142 0.5931 0.020 Uiso 1 1 calc R U . . .
C5 C 0.3548(3) 0.7188(3) 0.37554(16) 0.0181(4) Uani 1 1 d . . . . .
H5 H 0.4299 0.7001 0.2960 0.022 Uiso 1 1 calc R U . . .
C2 C 0.1359(3) 0.7716(3) 0.60806(16) 0.0157(4) Uani 1 1 d . . . . .
C7 C 0.4118(3) 0.7497(3) 0.86031(17) 0.0200(4) Uani 1 1 d . . . . .

loop_
_atom_site_aniso_label
_atom_site_aniso_U_11
_atom_site_aniso_U_22
_atom_site_aniso_U_33
_atom_site_aniso_U_23
_atom_site_aniso_U_13
_atom_site_aniso_U_12
Cl1 0.0296(3) 0.0605(4) 0.01878(18) 0.00894(17) 0.00295(15) 0.0283(3)
F2 0.0187(6) 0.0350(7) 0.0291(4) 0.0096(4) 0.0053(3) 0.0180(6)
F1 0.0241(6) 0.0328(7) 0.0245(4) 0.0077(4) 0.0150(4) 0.0178(6)
O1 0.0388(9) 0.0584(11) 0.0203(5) 0.0157(5) 0.0166(5) 0.0295(9)
C1 0.0154(9) 0.0144(11) 0.0147(5) 0.0032(5) 0.0051(5) 0.0062(10)
C3 0.0122(9) 0.0167(11) 0.0227(6) 0.0053(5) 0.0039(5) 0.0072(10)
C4 0.0185(10) 0.0185(11) 0.0163(6) 0.0044(5) 0.0039(5) 0.0075(10)
C6 0.0153(9) 0.0173(11) 0.0175(6) 0.0032(5) 0.0056(5) 0.0083(10)
C5 0.0179(10) 0.0209(11) 0.0168(6) 0.0032(5) 0.0075(5) 0.0093(10)
C2 0.0143(9) 0.0149(11) 0.0193(6) 0.0040(5) 0.0090(5) 0.0060(10)
C7 0.0226(10) 0.0223(11) 0.0161(6) 0.0039(5) 0.0052(5) 0.0119(10)

loop_
_atom_type_symbol
_atom_type_description
_atom_type_scat_dispersion_real
_atom_type_scat_dispersion_imag
_atom_type_scat_source
C C 0.0033 0.0016 'International Tables Vol C Tables 4.2.6.8 and 6.1.1.4'
H H 0.0000 0.0000 'International Tables Vol C Tables 4.2.6.8 and 6.1.1.4'
O O 0.0106 0.0060 'International Tables Vol C Tables 4.2.6.8 and 6.1.1.4'
F F 0.0171 0.0103 'International Tables Vol C Tables 4.2.6.8 and 6.1.1.4'
Cl Cl 0.1484 0.1585 'International Tables Vol C Tables 4.2.6.8 and 6.1.1.4'

loop_
_geom_angle_atom_site_label_1
_geom_angle_atom_site_label_2
_geom_angle_atom_site_label_3
_geom_angle
_geom_angle_site_symmetry_1
_geom_angle_site_symmetry_3
C2 C1 C6 118.26(11) . .
C2 C1 C7 118.84(12) . .
C6 C1 C7 122.86(12) . .
F2 C3 C4 120.56(12) . .
F2 C3 C2 117.73(12) . .
C4 C3 C2 121.70(12) . .
C3 C4 C5 118.63(12) . .
C3 C4 H4 120.7 . .
C5 C4 H4 120.7 . .
C5 C6 C1 120.68(12) . .
C5 C6 H6 119.7 . .
C1 C6 H6 119.7 . .
C6 C5 C4 120.51(12) . .
C6 C5 H5 119.7 . .
C4 C5 H5 119.7 . .
F1 C2 C3 117.74(11) . .
F1 C2 C1 122.05(11) . .
C3 C2 C1 120.22(12) . .
O1 C7 C1 126.73(13) . .
O1 C7 Cl1 118.86(10) . .
C1 C7 Cl1 114.40(10) . .

loop_
_geom_bond_atom_site_label_1
_geom_bond_atom_site_label_2
_geom_bond_distance
_geom_bond_site_symmetry_2
Cl1 C7 1.7805(15) .
F2 C3 1.3494(14) .
F1 C2 1.3375(14) .
O1 C7 1.1807(18) .
C1 C2 1.3942(17) .
C1 C6 1.4002(18) .
C1 C7 1.4826(17) .
C3 C4 1.3732(19) .
C3 C2 1.3835(18) .
C4 C5 1.3921(18) .
C4 H4 0.9500 .
C6 C5 1.3857(17) .
C6 H6 0.9500 .
C5 H5 0.9500 .

loop_
_geom_torsion_atom_site_label_1
_geom_torsion_atom_site_label_2
_geom_torsion_atom_site_label_3
_geom_torsion_atom_site_label_4
_geom_torsion
_geom_torsion_site_symmetry_1
_geom_torsion_site_symmetry_2
_geom_torsion_site_symmetry_3
_geom_torsion_site_symmetry_4
F2 C3 C4 C5 -179.05(15) . . . .
C2 C3 C4 C5 -0.2(3) . . . .
C2 C1 C6 C5 -0.9(3) . . . .
C7 C1 C6 C5 176.91(15) . . . .
C1 C6 C5 C4 0.7(3) . . . .
C3 C4 C5 C6 -0.2(3) . . . .
F2 C3 C2 F1 -0.8(2) . . . .
C4 C3 C2 F1 -179.65(16) . . . .
F2 C3 C2 C1 178.84(15) . . . .
C4 C3 C2 C1 -0.1(3) . . . .
C6 C1 C2 F1 -179.81(15) . . . .
C7 C1 C2 F1 2.2(2) . . . .
C6 C1 C2 C3 0.6(3) . . . .
C7 C1 C2 C3 -177.33(15) . . . .
C2 C1 C7 O1 11.0(3) . . . .
C6 C1 C7 O1 -166.86(18) . . . .
C2 C1 C7 Cl1 -169.32(13) . . . .
C6 C1 C7 Cl1 12.8(2) . . . .
